data_1528483
loop_
_publ_author_name
'Fleet, M.'
'Liu, X'

_publ_section_title
;
 High-pressure rare earth silicates: lanthanum silicate with barium
 phosphate structure, holmium silicate apatite, and lutetium disilicate
 type X
;
_journal_name_full 'Journal of Solid State Chemistry'
_journal_page_first 3275
_journal_page_last 3283
_journal_volume 178
_journal_year 2005
_chemical_formula_sum 'La2.45 O8 Si2'
_chemical_name_systematic 'La2.45 (Si O4)2'
_space_group_IT_number 166
_symmetry_space_group_name_Hall '-R 3 2"'
_symmetry_space_group_name_H-M 'R -3 m :H'
_cell_angle_alpha 90
_cell_angle_beta 90
_cell_angle_gamma 120
_cell_formula_units_Z 3
_cell_length_a 5.4398
_cell_length_b 5.4398
_cell_length_c 19.5
_cell_volume 499.725
_citation_journal_id_ASTM JSSCBI
_cod_data_source_file Fleet_JSSCBI_2005_733.cif
_cod_data_source_block La2.45O8Si2
_cod_database_code 1528483

loop_
_symmetry_equiv_pos_as_xyz
x,y,z
-y,x-y,z
-x+y,-x,z
y,x,-z
-x,-x+y,-z
x-y,-y,-z
-x,-y,-z
y,-x+y,-z
x-y,x,-z
-y,-x,z
x,x-y,z
-x+y,y,z
x+2/3,y+1/3,z+1/3
-y+2/3,x-y+1/3,z+1/3
-x+y+2/3,-x+1/3,z+1/3
y+2/3,x+1/3,-z+1/3
-x+2/3,-x+y+1/3,-z+1/3
x-y+2/3,-y+1/3,-z+1/3
-x+2/3,-y+1/3,-z+1/3
y+2/3,-x+y+1/3,-z+1/3
x-y+2/3,x+1/3,-z+1/3
-y+2/3,-x+1/3,z+1/3
x+2/3,x-y+1/3,z+1/3
-x+y+2/3,y+1/3,z+1/3
x+1/3,y+2/3,z+2/3
-y+1/3,x-y+2/3,z+2/3
-x+y+1/3,-x+2/3,z+2/3
y+1/3,x+2/3,-z+2/3
-x+1/3,-x+y+2/3,-z+2/3
x-y+1/3,-y+2/3,-z+2/3
-x+1/3,-y+2/3,-z+2/3
y+1/3,-x+y+2/3,-z+2/3
x-y+1/3,x+2/3,-z+2/3
-y+1/3,-x+2/3,z+2/3
x+1/3,x-y+2/3,z+2/3
-x+y+1/3,y+2/3,z+2/3

loop_
_atom_site_label
_atom_site_type_symbol
_atom_site_fract_x
_atom_site_fract_y
_atom_site_fract_z
_atom_site_occupancy
_atom_site_U_iso_or_equiv
La1 La+3 0.056 0.028 0 0.16 0.0
O2 O-2 0.517 0.526 0.2343 0.5 0.0
O1 O-2 0.038 0.019 0.3216 0.3333 0.0
La2 La+3 0.0684 0.0342 0.20087 0.249 0.0
Si1 Si+4 0 0 0.4062 1 0.0
